data_7204323
loop_
_publ_author_name
'Wouters, Johan'
'Luque, F. Javier'
'Barretta, Gloria Uccello'
'Balzano, Federica'
'Pignatello, Rosario'
'Guccione, Salvatore'

_publ_section_title
;
 Crystallographic, NMR and ab initio calculation studies of tautomerism
 among substituted dihydrothiazol-2-ylhydrazones
;
_journal_issue 5
_journal_name_full 'Journal of the Chemical Society, Perkin Transactions 2'
_journal_page_first 1012
_journal_paper_doi 10.1039/b110321k
_journal_year 2002
_chemical_formula_sum 'C21 H25 N3 O4 S'
_chemical_formula_weight 415.50
_space_group_IT_number 14
_symmetry_cell_setting monoclinic
_symmetry_space_group_name_Hall '-P 2ybc'
_symmetry_space_group_name_H-M 'P 1 21/c 1'
_atom_sites_solution_hydrogens geom
_atom_sites_solution_primary direct
_atom_sites_solution_secondary difmap
_cell_angle_alpha 90.00
_cell_angle_beta 91.827(16)
_cell_angle_gamma 90.00
_cell_formula_units_Z 4
_cell_length_a 5.8940(10)
_cell_length_b 37.138(6)
_cell_length_c 9.730(2)
_cell_measurement_reflns_used 25
_cell_measurement_temperature 293(2)
_cell_measurement_theta_max 45
_cell_measurement_theta_min 25
_cell_volume 2128.7(7)
_computing_cell_refinement 'Enraf-Nonius (1989). CAD-4 Software'
_computing_data_collection 'Enraf-Nonius (1989). CAD-4 Software'
_computing_data_reduction 'HELENA (Spek, 1997)'
_computing_molecular_graphics 'PLATON (Spek, 1990)'
_computing_publication_material 'PLATON (Spek, 1990)'
_computing_structure_refinement 'SHELXL-97 (Sheldrick, 1997)'
_computing_structure_solution 'SHELXS-97 (Sheldrick, 1990)'
_diffrn_ambient_temperature 293(2)
_diffrn_measurement_device_type 'Nonius CAD-4'
_diffrn_measurement_method q/2q
_diffrn_radiation_monochromator graphite
_diffrn_radiation_source 'fine-focus sealed tube'
_diffrn_radiation_type CuK\a
_diffrn_radiation_wavelength 1.54178
_diffrn_reflns_av_R_equivalents 0.0643
_diffrn_reflns_av_sigmaI/netI 0.0753
_diffrn_reflns_limit_h_max 7
_diffrn_reflns_limit_h_min 0
_diffrn_reflns_limit_k_max 39
_diffrn_reflns_limit_k_min -45
_diffrn_reflns_limit_l_max 11
_diffrn_reflns_limit_l_min -11
_diffrn_reflns_number 6512
_diffrn_reflns_theta_max 71.97
_diffrn_reflns_theta_min 4.70
_diffrn_standards_decay_% 1
_diffrn_standards_interval_time 60
_diffrn_standards_number 3
_exptl_absorpt_coefficient_mu 1.618
_exptl_absorpt_correction_T_max 0.944
_exptl_absorpt_correction_T_min 0.422
_exptl_absorpt_correction_type analytical
_exptl_absorpt_process_details 'HELENA (Spek, 1997)'
_exptl_crystal_colour colorless
_exptl_crystal_density_diffrn 1.296
_exptl_crystal_description needle
_exptl_crystal_F_000 880
_exptl_crystal_size_max 0.50
_exptl_crystal_size_mid 0.08
_exptl_crystal_size_min 0.06
_refine_ls_extinction_method none
_refine_ls_goodness_of_fit_ref 1.024
_refine_ls_hydrogen_treatment mixed
_refine_ls_matrix_type full
_refine_ls_number_parameters 274
_refine_ls_number_reflns 4184
_refine_ls_number_restraints 0
_refine_ls_restrained_S_all 1.024
_refine_ls_R_factor_all 0.1144
_refine_ls_R_factor_gt 0.0490
_refine_ls_shift/su_max 2.046
_refine_ls_shift/su_mean 0.055
_refine_ls_structure_factor_coef Fsqd
_refine_ls_weighting_details 'calc w=1/[\s^2^(Fo^2^)+(0.0578P)^2^+0.1810P] where P=(Fo^2^+2Fc^2^)/3'
_refine_ls_weighting_scheme calc
_refine_ls_wR_factor_gt 0.1227
_refine_ls_wR_factor_ref 0.1508
_reflns_number_gt 2222
_reflns_number_total 4184
_reflns_threshold_expression >2sigma(I)
_cod_data_source_file b110321k.txt
_cod_data_source_block 3a
_cod_depositor_comments
;
The following automatic conversions were performed:
'_symmetry_cell_setting' value 'Monoclinic' changed to 'monoclinic'
according to '/home/saulius/struct/CIF-dictionaries/cif_core.dic'
dictionary named 'cif_core.dic' version 2.4.1 from 2010-06-29.

Automatic conversion script
Id: cif_fix_enum 1527 2010-12-29 10:47:43Z saulius 
;
_cod_original_sg_symbol_H-M 'P 21/c'
_cod_database_code 7204323

loop_
_symmetry_equiv_pos_as_xyz
x,y,z
-x,1/2+y,1/2-z
-x,-y,-z
x,1/2-y,1/2+z

loop_
_atom_site_aniso_label
_atom_site_aniso_U_11
_atom_site_aniso_U_22
_atom_site_aniso_U_33
_atom_site_aniso_U_23
_atom_site_aniso_U_13
_atom_site_aniso_U_12
S5 0.0759(5) 0.0950(6) 0.0908(5) -0.0133(4) -0.0211(4) 0.0155(4)
O15 0.0975(17) 0.0835(14) 0.0868(14) -0.0191(11) -0.0030(12) -0.0135(13)
O17 0.0943(15) 0.0753(14) 0.0908(14) -0.0109(11) 0.0251(12) -0.0064(12)
O20 0.0860(16) 0.0877(15) 0.1108(16) -0.0071(13) -0.0083(13) 0.0053(13)
O36 0.1042(16) 0.0780(14) 0.0748(12) -0.0044(11) 0.0131(12) -0.0049(12)
N3 0.0689(14) 0.0664(14) 0.0596(12) -0.0011(11) -0.0155(10) -0.0030(12)
N6 0.0731(15) 0.0625(14) 0.0623(13) -0.0005(11) -0.0066(11) -0.0035(12)
N7 0.0753(15) 0.0652(14) 0.0625(12) -0.0019(11) 0.0020(11) -0.0053(12)
C1 0.079(2) 0.105(3) 0.096(2) -0.021(2) -0.031(2) 0.010(2)
C2 0.0671(18) 0.0809(19) 0.0620(15) -0.0012(14) -0.0069(13) -0.0125(16)
C4 0.0632(18) 0.0698(18) 0.0544(14) 0.0043(13) -0.0044(12) -0.0039(14)
C8 0.078(2) 0.0707(19) 0.0606(15) 0.0027(14) 0.0002(14) -0.0096(16)
C9 0.079(2) 0.0657(18) 0.0597(15) 0.0013(13) 0.0103(14) -0.0130(15)
C10 0.082(2) 0.075(2) 0.0621(16) -0.0014(14) 0.0062(14) -0.0116(16)
C11 0.084(2) 0.071(2) 0.0616(16) -0.0102(14) 0.0142(15) -0.0172(17)
C12 0.079(2) 0.0685(19) 0.0692(17) -0.0048(15) 0.0181(16) -0.0088(17)
C13 0.075(2) 0.073(2) 0.0693(17) -0.0002(15) 0.0112(15) -0.0059(17)
C14 0.075(2) 0.078(2) 0.0669(16) -0.0044(15) 0.0061(15) -0.0163(17)
C16 0.084(2) 0.107(3) 0.100(2) -0.023(2) 0.0007(19) -0.020(2)
C18 0.107(3) 0.075(2) 0.115(3) 0.005(2) 0.022(3) -0.003(2)
C19 0.130(3) 0.073(2) 0.153(3) -0.006(2) 0.018(3) -0.002(2)
C21 0.092(3) 0.115(3) 0.096(2) -0.006(2) -0.005(2) 0.005(2)
C30 0.0584(16) 0.0733(18) 0.0540(13) 0.0035(13) -0.0076(12) -0.0112(14)
C31 0.0667(19) 0.0749(19) 0.0696(17) 0.0029(15) -0.0054(14) -0.0198(15)
C32 0.0637(18) 0.083(2) 0.0706(17) 0.0048(15) 0.0058(14) -0.0083(16)
C33 0.0751(19) 0.0663(18) 0.0592(15) 0.0051(14) -0.0015(14) -0.0052(15)
C34 0.077(2) 0.0753(19) 0.0731(17) -0.0029(15) -0.0005(16) -0.0224(16)
C35 0.0655(18) 0.084(2) 0.0692(17) -0.0020(15) 0.0051(14) -0.0230(16)
C37 0.114(3) 0.098(2) 0.082(2) 0.0013(18) 0.027(2) 0.010(2)

loop_
_atom_site_label
_atom_site_type_symbol
_atom_site_thermal_displace_type
_atom_site_fract_x
_atom_site_fract_y
_atom_site_fract_z
_atom_site_occupancy
_atom_site_U_iso_or_equiv
_atom_site_calc_flag
_atom_site_refinement_flags
S5 S Uani 0.49108(15) 0.04800(2) 0.32960(8) 1.000 0.0877(3) . .
O15 O Uani 1.0555(4) 0.21375(6) 0.8342(2) 1.000 0.0894(9) . .
O17 O Uani 0.6983(4) 0.24372(6) 0.7084(2) 1.000 0.0863(8) . .
O20 O Uani 0.4335(4) 0.20776(6) 0.5328(2) 1.000 0.0951(9) . .
O36 O Uani 0.8319(4) -0.11858(6) -0.1415(2) 1.000 0.0854(8) . .
N3 N Uani 0.7898(4) -0.00285(6) 0.3494(2) 1.000 0.0653(8) . .
N6 N Uani 0.8649(4) 0.04548(6) 0.4961(2) 1.000 0.0662(8) . .
N7 N Uani 0.7806(4) 0.07979(6) 0.5208(2) 1.000 0.0677(8) . .
C1 C Uani 0.4619(7) 0.01014(10) 0.2134(4) 1.000 0.0941(14) . .
C2 C Uani 0.6004(5) -0.02069(8) 0.2761(3) 1.000 0.0702(10) . .
C4 C Uani 0.7406(4) 0.02944(8) 0.4027(2) 1.000 0.0626(10) . .
C8 C Uani 0.8990(5) 0.09921(8) 0.6027(3) 1.000 0.0698(10) . .
C9 C Uani 0.8384(5) 0.13638(8) 0.6335(3) 1.000 0.0680(10) . .
C10 C Uani 0.9754(5) 0.15585(8) 0.7254(3) 1.000 0.0730(11) . .
C11 C Uani 0.9300(6) 0.19188(8) 0.7493(3) 1.000 0.0719(11) . .
C12 C Uani 0.7467(5) 0.20843(8) 0.6830(3) 1.000 0.0719(11) . .
C13 C Uani 0.6073(5) 0.18865(8) 0.5914(3) 1.000 0.0722(11) . .
C14 C Uani 0.6535(5) 0.15287(8) 0.5675(3) 1.000 0.0732(11) . .
C16 C Uani 1.2536(6) 0.19936(10) 0.9004(3) 1.000 0.0970(14) . .
C18 C Uani 0.8110(8) 0.26764(10) 0.6168(4) 1.000 0.0986(16) . .
C19 C Uani 0.7518(7) 0.30503(9) 0.6511(4) 1.000 0.1184(16) . .
C21 C Uani 0.2870(6) 0.19065(10) 0.4345(3) 1.000 0.1012(16) . .
C30 C Uani 0.6755(5) -0.04693(7) 0.1690(2) 1.000 0.0621(9) . .
C31 C Uani 0.8664(5) -0.04166(8) 0.0926(3) 1.000 0.0706(11) . .
C32 C Uani 0.9246(5) -0.06476(8) -0.0107(3) 1.000 0.0724(11) . .
C33 C Uani 0.7913(5) -0.09424(7) -0.0418(3) 1.000 0.0669(10) . .
C34 C Uani 0.6003(5) -0.10001(8) 0.0337(3) 1.000 0.0752(11) . .
C35 C Uani 0.5451(5) -0.07695(8) 0.1371(3) 1.000 0.0728(11) . .
C37 C Uani 1.0009(7) -0.10973(9) -0.2377(3) 1.000 0.0975(14) . .
H1A H Uiso 0.304(6) 0.0032(9) 0.202(3) 1.000 0.1127 . .
H1B H Uiso 0.518(6) 0.0164(9) 0.124(3) 1.000 0.1127 . .
H2 H Uiso 0.50834 -0.03343 0.34263 1.000 0.0842 . .
H3 H Uiso 0.87830 -0.01930 0.41420 1.000 0.0500 . .
H8 H Uiso 1.02893 0.08943 0.64463 1.000 0.0839 . .
H10 H Uiso 1.09750 0.14471 0.77095 1.000 0.0874 . .
H14 H Uiso 0.56061 0.13971 0.50693 1.000 0.0877 . .
H16A H Uiso 1.32518 0.21759 0.95666 1.000 0.1453 . .
H16B H Uiso 1.35687 0.19142 0.83232 1.000 0.1453 . .
H16C H Uiso 1.21272 0.17934 0.95687 1.000 0.1453 . .
H18A H Uiso 0.764(6) 0.2624(9) 0.522(4) 1.000 0.1181 . .
H18B H Uiso 0.974(7) 0.2643(10) 0.626(4) 1.000 0.1181 . .
H19A H Uiso 0.82741 0.32122 0.59076 1.000 0.1776 . .
H19B H Uiso 0.79882 0.31001 0.74458 1.000 0.1776 . .
H19C H Uiso 0.59059 0.30824 0.64047 1.000 0.1776 . .
H21A H Uiso 0.17314 0.20741 0.40236 1.000 0.1517 . .
H21B H Uiso 0.21521 0.17037 0.47619 1.000 0.1517 . .
H21C H Uiso 0.37338 0.18259 0.35836 1.000 0.1517 . .
H31 H Uiso 0.95840 -0.02182 0.11167 1.000 0.0847 . .
H32 H Uiso 1.05459 -0.06045 -0.05985 1.000 0.0869 . .
H34 H Uiso 0.50799 -0.11978 0.01397 1.000 0.0902 . .
H35 H Uiso 0.41666 -0.08157 0.18727 1.000 0.0876 . .
H37A H Uiso 1.01385 -0.12899 -0.30282 1.000 0.1459 . .
H37B H Uiso 1.14408 -0.10625 -0.18981 1.000 0.1459 . .
H37C H Uiso 0.95833 -0.08799 -0.28535 1.000 0.1459 . .

loop_
_geom_angle_atom_site_label_1
_geom_angle_atom_site_label_2
_geom_angle_atom_site_label_3
_geom_angle
_geom_angle_site_symmetry_1
_geom_angle_site_symmetry_2
_geom_angle_site_symmetry_3
_geom_angle_publ_flag
C1 S5 C4 90.56(16) . . . yes
C11 O15 C16 118.3(3) . . . yes
C12 O17 C18 112.2(2) . . . yes
C13 O20 C21 119.0(3) . . . yes
C33 O36 C37 117.4(2) . . . yes
C2 N3 C4 115.0(2) . . . yes
N7 N6 C4 110.2(2) . . . yes
N6 N7 C8 115.9(2) . . . yes
C4 N3 H3 114.37 . . . no
C2 N3 H3 113.62 . . . no
S5 C1 C2 107.2(2) . . . yes
N3 C2 C1 104.2(2) . . . yes
C1 C2 C30 112.1(3) . . . no
N3 C2 C30 113.2(2) . . . yes
N3 C4 N6 123.9(2) . . . yes
S5 C4 N6 123.5(2) . . . yes
S5 C4 N3 112.53(17) . . . yes
N7 C8 C9 122.3(3) . . . yes
C10 C9 C14 120.0(3) . . . no
C8 C9 C10 118.9(3) . . . no
C8 C9 C14 121.0(3) . . . no
C9 C10 C11 120.0(3) . . . no
O15 C11 C12 114.8(3) . . . yes
C10 C11 C12 120.2(3) . . . no
O15 C11 C10 125.1(3) . . . yes
C11 C12 C13 119.8(3) . . . no
O17 C12 C11 120.4(3) . . . yes
O17 C12 C13 119.8(3) . . . yes
C12 C13 C14 119.9(3) . . . no
O20 C13 C14 125.7(3) . . . yes
O20 C13 C12 114.4(3) . . . yes
C9 C14 C13 120.2(3) . . . no
O17 C18 C19 109.0(3) . . . yes
C31 C30 C35 116.7(2) . . . no
C2 C30 C31 122.9(3) . . . no
C2 C30 C35 120.3(3) . . . no
C30 C31 C32 122.1(3) . . . no
C31 C32 C33 120.3(3) . . . no
O36 C33 C34 116.3(3) . . . yes
O36 C33 C32 125.2(3) . . . yes
C32 C33 C34 118.4(3) . . . no
C33 C34 C35 120.7(3) . . . no
C30 C35 C34 121.7(3) . . . no
S5 C1 H1A 110.5(19) . . . no
S5 C1 H1B 110(2) . . . no
C2 C1 H1A 110(2) . . . no
C2 C1 H1B 110(2) . . . no
H1A C1 H1B 108(3) . . . no
N3 C2 H2 109.06 . . . no
C1 C2 H2 109.08 . . . no
C30 C2 H2 109.05 . . . no
N7 C8 H8 118.86 . . . no
C9 C8 H8 118.87 . . . no
C9 C10 H10 120.03 . . . no
C11 C10 H10 120.01 . . . no
C9 C14 H14 119.89 . . . no
C13 C14 H14 119.88 . . . no
O15 C16 H16A 109.48 . . . no
O15 C16 H16B 109.44 . . . no
O15 C16 H16C 109.48 . . . no
H16A C16 H16B 109.47 . . . no
H16A C16 H16C 109.49 . . . no
H16B C16 H16C 109.47 . . . no
O17 C18 H18A 110(2) . . . no
O17 C18 H18B 110(2) . . . no
C19 C18 H18A 110(2) . . . no
C19 C18 H18B 110(2) . . . no
H18A C18 H18B 108(3) . . . no
C18 C19 H19A 109.51 . . . no
C18 C19 H19B 109.45 . . . no
C18 C19 H19C 109.48 . . . no
H19A C19 H19B 109.45 . . . no
H19A C19 H19C 109.48 . . . no
H19B C19 H19C 109.44 . . . no
O20 C21 H21A 109.47 . . . no
O20 C21 H21B 109.49 . . . no
O20 C21 H21C 109.49 . . . no
H21A C21 H21B 109.46 . . . no
H21A C21 H21C 109.46 . . . no
H21B C21 H21C 109.46 . . . no
C30 C31 H31 118.97 . . . no
C32 C31 H31 118.90 . . . no
C31 C32 H32 119.87 . . . no
C33 C32 H32 119.87 . . . no
C33 C34 H34 119.62 . . . no
C35 C34 H34 119.64 . . . no
C30 C35 H35 119.12 . . . no
C34 C35 H35 119.16 . . . no
O36 C37 H37A 109.46 . . . no
O36 C37 H37B 109.51 . . . no
O36 C37 H37C 109.47 . . . no
H37A C37 H37B 109.48 . . . no
H37A C37 H37C 109.43 . . . no
H37B C37 H37C 109.47 . . . no

loop_
_geom_bond_atom_site_label_1
_geom_bond_atom_site_label_2
_geom_bond_distance
_geom_bond_site_symmetry_1
_geom_bond_site_symmetry_2
_geom_bond_publ_flag
S5 C1 1.809(4) . . yes
S5 C4 1.754(3) . . yes
O15 C11 1.360(4) . . yes
O15 C16 1.420(4) . . yes
O17 C12 1.366(4) . . yes
O17 C18 1.436(5) . . yes
O20 C13 1.357(4) . . yes
O20 C21 1.418(4) . . yes
O36 C33 1.353(3) . . yes
O36 C37 1.427(4) . . yes
N3 C2 1.464(4) . . yes
N3 C4 1.342(4) . . yes
N6 N7 1.391(3) . . yes
N6 C4 1.294(3) . . yes
N7 C8 1.268(4) . . yes
N3 H3 1.0109 . . no
C1 C2 1.522(5) . . no
C2 C30 1.504(4) . . no
C8 C9 1.459(4) . . no
C9 C14 1.389(4) . . no
C9 C10 1.389(4) . . no
C10 C11 1.386(4) . . no
C11 C12 1.384(4) . . no
C12 C13 1.401(4) . . no
C13 C14 1.378(4) . . no
C18 C19 1.473(5) . . no
C30 C35 1.384(4) . . no
C30 C31 1.382(4) . . no
C31 C32 1.373(4) . . no
C32 C33 1.376(4) . . no
C33 C34 1.380(4) . . no
C34 C35 1.368(4) . . no
C1 H1A 0.97(4) . . no
C1 H1B 0.97(3) . . no
C2 H2 0.9797 . . no
C8 H8 0.9300 . . no
C10 H10 0.9301 . . no
C14 H14 0.9303 . . no
C16 H16A 0.9598 . . no
C16 H16B 0.9602 . . no
C16 H16C 0.9598 . . no
C18 H18A 0.97(4) . . no
C18 H18B 0.97(4) . . no
C19 H19A 0.9599 . . no
C19 H19B 0.9603 . . no
C19 H19C 0.9599 . . no
C21 H21A 0.9603 . . no
C21 H21B 0.9601 . . no
C21 H21C 0.9601 . . no
C31 H31 0.9300 . . no
C32 H32 0.9299 . . no
C34 H34 0.9302 . . no
C35 H35 0.9297 . . no
C37 H37A 0.9602 . . no
C37 H37B 0.9597 . . no
C37 H37C 0.9604 . . no

loop_
_geom_torsion_atom_site_label_1
_geom_torsion_atom_site_label_2
_geom_torsion_atom_site_label_3
_geom_torsion_atom_site_label_4
_geom_torsion
_geom_torsion_site_symmetry_1
_geom_torsion_site_symmetry_2
_geom_torsion_site_symmetry_3
_geom_torsion_site_symmetry_4
_geom_torsion_publ_flag
C1 S5 C4 N3 -2.9(2) . . . . no
C4 S5 C1 C2 20.9(2) . . . . no
C1 S5 C4 N6 176.1(2) . . . . no
C16 O15 C11 C12 -176.7(3) . . . . no
C16 O15 C11 C10 2.5(4) . . . . no
C18 O17 C12 C11 90.2(4) . . . . no
C12 O17 C18 C19 -179.6(3) . . . . no
C18 O17 C12 C13 -91.1(4) . . . . no
C21 O20 C13 C14 -2.1(4) . . . . no
C21 O20 C13 C12 177.7(3) . . . . no
C37 O36 C33 C34 168.2(3) . . . . no
C37 O36 C33 C32 -11.9(4) . . . . no
C2 N3 C4 S5 -17.7(3) . . . . no
C4 N3 C2 C30 154.6(2) . . . . no
C4 N3 C2 C1 32.6(3) . . . . no
C2 N3 C4 N6 163.4(2) . . . . no
C4 N6 N7 C8 -174.6(2) . . . . no
N7 N6 C4 N3 174.5(2) . . . . no
N7 N6 C4 S5 -4.3(3) . . . . no
N6 N7 C8 C9 177.0(2) . . . . no
S5 C1 C2 C30 -154.9(2) . . . . no
S5 C1 C2 N3 -32.1(3) . . . . no
C1 C2 C30 C31 83.3(3) . . . . no
C1 C2 C30 C35 -92.9(3) . . . . no
N3 C2 C30 C31 -34.2(4) . . . . no
N3 C2 C30 C35 149.6(2) . . . . no
N7 C8 C9 C14 -3.8(4) . . . . no
N7 C8 C9 C10 179.4(3) . . . . no
C14 C9 C10 C11 -1.2(4) . . . . no
C10 C9 C14 C13 0.9(4) . . . . no
C8 C9 C14 C13 -175.9(3) . . . . no
C8 C9 C10 C11 175.7(3) . . . . no
C9 C10 C11 O15 -178.3(3) . . . . no
C9 C10 C11 C12 0.8(5) . . . . no
C10 C11 C12 C13 -0.1(5) . . . . no
C10 C11 C12 O17 178.6(3) . . . . no
O15 C11 C12 O17 -2.3(4) . . . . no
O15 C11 C12 C13 179.0(3) . . . . no
C11 C12 C13 C14 -0.1(4) . . . . no
C11 C12 C13 O20 -180.0(3) . . . . no
O17 C12 C13 O20 1.3(4) . . . . no
O17 C12 C13 C14 -178.8(3) . . . . no
C12 C13 C14 C9 -0.3(4) . . . . no
O20 C13 C14 C9 179.5(3) . . . . no
C31 C30 C35 C34 -0.9(4) . . . . no
C35 C30 C31 C32 0.4(4) . . . . no
C2 C30 C31 C32 -175.8(3) . . . . no
C2 C30 C35 C34 175.4(3) . . . . no
C30 C31 C32 C33 0.3(4) . . . . no
C31 C32 C33 O36 179.7(3) . . . . no
C31 C32 C33 C34 -0.5(4) . . . . no
O36 C33 C34 C35 179.8(3) . . . . no
C32 C33 C34 C35 -0.1(4) . . . . no
C33 C34 C35 C30 0.8(5) . . . . no

loop_
_cod_related_entry_id
_cod_related_entry_database
_cod_related_entry_code
1 ChemSpider 29319708
